data_4039006
loop_
_publ_author_name
'N\'eron, S\'ebastien'
'Morency, Mathieu'
'Chen, Liguo'
'Maris, Thierry'
'Rocherfort, Dominic'
'Iftimie, Radu'
'Wuest, James D.'

_publ_contact_author_id_orcid 0000-0001-9731-4046
_publ_section_title
;
 Diphenoquinone Redux
;
_journal_name_full 'Journal of Organic Chemistry'
_journal_page_first 7673
_journal_page_last 7695
_journal_paper_doi 10.1021/acs.joc.2c00260
_journal_volume 87
_journal_year 2022
_chemical_formula_moiety 'C16 H18 O2'
_chemical_formula_sum 'C16 H18 O2'
_chemical_formula_weight 242.30
_space_group_crystal_system monoclinic
_space_group_IT_number 14
_space_group_name_Hall '-P 2ybc'
_space_group_name_H-M_alt 'P 1 21/c 1'
_atom_sites_solution_hydrogens difmap
_atom_sites_solution_primary dual
_audit_contact_author_email thierry.maris@umontreal.ca
_audit_contact_author_name 'Thierry Maris'
_audit_contact_author_phone '+1 514 340 4711 2579'
_audit_creation_date 2021-02-27
_audit_creation_method
;
Olex2 1.3
(compiled 2020.11.12 svn.r5f609507 for OlexSys, GUI svn.r6272)
;
_cell_angle_alpha 90
_cell_angle_beta 99.258(1)
_cell_angle_gamma 90
_cell_formula_units_Z 2
_cell_length_a 6.9048(2)
_cell_length_b 4.6436(1)
_cell_length_c 19.7929(6)
_cell_measurement_reflns_used 9891
_cell_measurement_temperature 150
_cell_measurement_theta_max 60.532
_cell_measurement_theta_min 3.938
_cell_volume 626.36(3)
_computing_cell_refinement
;
SAINT (2013) V8.40B; Integration Software for Single Crystal Data.
Bruker AXS Inc., Madison, WI 53719-1173.
;
_computing_data_collection
;
APEX 3 (2019) Bruker AXS Inc., Madison, WI 53719-1173.
;
_computing_data_reduction
;
SAINT (2013) V8.40B; Integration Software for Single Crystal Data.
Bruker AXS Inc., Madison, WI 53719-1173.
;
_computing_molecular_graphics 'Olex2 1.3 (Dolomanov et al., 2009)'
_computing_publication_material 'Olex2 1.3 (Dolomanov et al., 2009)'
_computing_structure_refinement 'XL  (Sheldrick, 2008)'
_computing_structure_solution 'SHELXT 2018/2 (Sheldrick, 2018)'
_diffrn_ambient_temperature 150
_diffrn_detector 'CMOS Area detector'
_diffrn_detector_area_resol_mean 10.42
_diffrn_detector_type 'Bruker CMOS Photon III '
_diffrn_measured_fraction_theta_full 0.996
_diffrn_measured_fraction_theta_max 0.997
_diffrn_measurement_device 'k-geometry diffractometer'
_diffrn_measurement_device_type 'Bruker Venture Metaljet'
_diffrn_measurement_method '\w and \f scans'
_diffrn_radiation_collimation 'Focusing mirrors'
_diffrn_radiation_monochromator 'Helios MX Mirror Optics'
_diffrn_radiation_probe x-ray
_diffrn_radiation_type 'Ga K\a'
_diffrn_radiation_wavelength 1.34139
_diffrn_reflns_av_R_equivalents 0.0429
_diffrn_reflns_av_unetI/netI 0.0214
_diffrn_reflns_Laue_measured_fraction_full 0.996
_diffrn_reflns_Laue_measured_fraction_max 0.997
_diffrn_reflns_limit_h_max 8
_diffrn_reflns_limit_h_min -8
_diffrn_reflns_limit_k_max 6
_diffrn_reflns_limit_k_min -5
_diffrn_reflns_limit_l_max 25
_diffrn_reflns_limit_l_min -25
_diffrn_reflns_number 16985
_diffrn_reflns_point_group_measured_fraction_full 0.996
_diffrn_reflns_point_group_measured_fraction_max 0.997
_diffrn_reflns_theta_full 53.594
_diffrn_reflns_theta_max 60.550
_diffrn_reflns_theta_min 3.937
_diffrn_source 'Metal Jet'
_diffrn_source_target Ga
_diffrn_source_type 'Gallium Liquid Metal Jet Source'
_exptl_absorpt_coefficient_mu 0.419
_exptl_absorpt_correction_T_max 0.3404
_exptl_absorpt_correction_T_min 0.2337
_exptl_absorpt_correction_type multi-scan
_exptl_absorpt_process_details
;
SADABS-2016/2 (Bruker,2016/2) was used for absorption correction.
wR2(int) was 0.1147 before and 0.0649 after correction.
The Ratio of minimum to maximum transmission is 0.6865.
The \l/2 correction factor is Not present.
;
_exptl_crystal_colour 'clear light colourless'
_exptl_crystal_colour_lustre clear
_exptl_crystal_colour_modifier light
_exptl_crystal_colour_primary colourless
_exptl_crystal_density_diffrn 1.285
_exptl_crystal_description Needle
_exptl_crystal_F_000 260
_exptl_crystal_size_max 0.38
_exptl_crystal_size_mid 0.04
_exptl_crystal_size_min 0.04
_refine_diff_density_max 0.290
_refine_diff_density_min -0.181
_refine_diff_density_rms 0.043
_refine_ls_extinction_coef .
_refine_ls_extinction_method none
_refine_ls_goodness_of_fit_ref 1.107
_refine_ls_hydrogen_treatment refall
_refine_ls_matrix_type full
_refine_ls_number_parameters 118
_refine_ls_number_reflns 1418
_refine_ls_number_restraints 0
_refine_ls_restrained_S_all 1.107
_refine_ls_R_factor_all 0.0416
_refine_ls_R_factor_gt 0.0397
_refine_ls_shift/su_max 0.001
_refine_ls_shift/su_mean 0.000
_refine_ls_structure_factor_coef Fsqd
_refine_ls_weighting_details 'w=1/[\s^2^(Fo^2^)+(0.0767P)^2^+0.1216P] where P=(Fo^2^+2Fc^2^)/3'
_refine_ls_weighting_scheme calc
_refine_ls_wR_factor_gt 0.1215
_refine_ls_wR_factor_ref 0.1244
_reflns_Friedel_coverage 0.000
_reflns_Friedel_fraction_full .
_reflns_Friedel_fraction_max .
_reflns_number_gt 1330
_reflns_number_total 1418
_reflns_threshold_expression 'I > 2\s(I)'
_cod_data_source_file TMDHBP.cif
_cod_data_source_block jw22914
_cod_database_code 4039006
_shelx_estimated_absorpt_t_max 0.983
_shelx_estimated_absorpt_t_min 0.857

loop_
_space_group_symop_id
_space_group_symop_operation_xyz
1 'x, y, z'
2 '-x, y+1/2, -z+1/2'
3 '-x, -y, -z'
4 'x, -y-1/2, z-1/2'

loop_
_atom_site_label
_atom_site_type_symbol
_atom_site_fract_x
_atom_site_fract_y
_atom_site_fract_z
_atom_site_U_iso_or_equiv
_atom_site_adp_type
_atom_site_occupancy
_atom_site_site_symmetry_order
_atom_site_calc_flag
_atom_site_refinement_flags_posn
_atom_site_refinement_flags_adp
_atom_site_refinement_flags_occupancy
_atom_site_disorder_assembly
_atom_site_disorder_group
O1 O 0.47908(11) 0.31019(17) 0.70899(4) 0.0296(3) Uani 1 1 d . . . . .
H1 H 0.455(3) 0.149(5) 0.7295(9) 0.058(5) Uiso 1 1 d . . . . .
C1 C 0.34231(14) 0.3500(2) 0.65025(5) 0.0252(3) Uani 1 1 d . . . . .
C2 C 0.39392(14) 0.5425(2) 0.60181(5) 0.0265(3) Uani 1 1 d . . . . .
C3 C 0.25761(14) 0.5986(2) 0.54350(5) 0.0276(3) Uani 1 1 d . . . . .
H3 H 0.299(2) 0.740(4) 0.5109(8) 0.042(4) Uiso 1 1 d . . . . .
C4 C 0.07248(14) 0.4673(2) 0.53122(5) 0.0254(3) Uani 1 1 d . . . . .
C5 C 0.02986(15) 0.2721(2) 0.58057(5) 0.0268(3) Uani 1 1 d . . . . .
H5 H -0.092(2) 0.168(4) 0.5749(8) 0.042(4) Uiso 1 1 d . . . . .
C6 C 0.16005(15) 0.2127(2) 0.64046(5) 0.0258(3) Uani 1 1 d . . . . .
C7 C 0.10109(17) 0.0073(3) 0.69240(6) 0.0315(3) Uani 1 1 d . . . . .
H7A H 0.139(3) 0.078(4) 0.7412(9) 0.056(5) Uiso 1 1 d . . . . .
H7B H 0.154(3) -0.175(5) 0.6875(10) 0.076(6) Uiso 1 1 d . . . . .
H7C H -0.037(3) -0.001(5) 0.6892(10) 0.074(6) Uiso 1 1 d . . . . .
C8 C 0.59129(15) 0.6891(3) 0.61304(6) 0.0323(3) Uani 1 1 d . . . . .
H8A H 0.604(2) 0.829(4) 0.6487(8) 0.042(4) Uiso 1 1 d . . . . .
H8B H 0.614(3) 0.785(4) 0.5722(10) 0.057(5) Uiso 1 1 d . . . . .
H8C H 0.693(3) 0.552(4) 0.6250(8) 0.049(4) Uiso 1 1 d . . . . .

loop_
_atom_site_aniso_label
_atom_site_aniso_U_11
_atom_site_aniso_U_22
_atom_site_aniso_U_33
_atom_site_aniso_U_23
_atom_site_aniso_U_13
_atom_site_aniso_U_12
O1 0.0283(4) 0.0310(5) 0.0259(4) 0.0006(3) -0.0071(3) -0.0009(3)
C1 0.0235(5) 0.0276(5) 0.0221(5) -0.0034(4) -0.0030(4) 0.0035(4)
C2 0.0220(5) 0.0311(5) 0.0251(5) -0.0034(4) 0.0003(4) 0.0003(4)
C3 0.0246(5) 0.0329(5) 0.0242(5) 0.0004(4) 0.0008(4) -0.0006(4)
C4 0.0226(5) 0.0283(5) 0.0236(5) -0.0014(4) -0.0008(4) 0.0018(4)
C5 0.0227(5) 0.0282(5) 0.0275(5) -0.0001(4) -0.0017(4) -0.0006(4)
C6 0.0259(5) 0.0253(5) 0.0249(5) -0.0004(4) -0.0002(4) 0.0017(4)
C7 0.0301(6) 0.0329(6) 0.0295(5) 0.0048(4) -0.0011(4) -0.0015(4)
C8 0.0241(5) 0.0422(7) 0.0291(5) -0.0012(4) -0.0004(4) -0.0044(4)

loop_
_atom_type_symbol
_atom_type_description
_atom_type_scat_dispersion_real
_atom_type_scat_dispersion_imag
_atom_type_scat_source
C C 0.0137 0.0067 'International Tables Vol C Tables 4.2.6.8 and 6.1.1.4'
H H 0.0000 0.0000 'International Tables Vol C Tables 4.2.6.8 and 6.1.1.4'
O O 0.0389 0.0241 'International Tables Vol C Tables 4.2.6.8 and 6.1.1.4'

loop_
_geom_angle_atom_site_label_1
_geom_angle_atom_site_label_2
_geom_angle_atom_site_label_3
_geom_angle
_geom_angle_site_symmetry_1
_geom_angle_site_symmetry_3
C1 O1 H1 110.2(12) . .
O1 C1 C2 116.47(9) . .
O1 C1 C6 122.15(9) . .
C6 C1 C2 121.35(9) . .
C1 C2 C8 120.77(9) . .
C3 C2 C1 118.38(9) . .
C3 C2 C8 120.84(10) . .
C2 C3 H3 115.7(9) . .
C2 C3 C4 122.61(10) . .
C4 C3 H3 121.7(9) . .
C3 C4 C4 121.81(11) . 3_566
C5 C4 C3 116.70(9) . .
C5 C4 C4 121.49(11) . 3_566
C4 C5 H5 121.6(10) . .
C6 C5 C4 122.87(10) . .
C6 C5 H5 115.5(10) . .
C1 C6 C7 122.10(9) . .
C5 C6 C1 118.07(10) . .
C5 C6 C7 119.83(9) . .
C6 C7 H7A 112.9(11) . .
C6 C7 H7B 110.5(13) . .
C6 C7 H7C 111.1(13) . .
H7A C7 H7B 110.2(17) . .
H7A C7 H7C 100.3(15) . .
H7B C7 H7C 111.5(19) . .
C2 C8 H8A 113.1(10) . .
C2 C8 H8B 110.5(11) . .
C2 C8 H8C 110.3(11) . .
H8A C8 H8B 107.5(15) . .
H8A C8 H8C 107.1(14) . .
H8B C8 H8C 108.0(15) . .

loop_
_geom_bond_atom_site_label_1
_geom_bond_atom_site_label_2
_geom_bond_distance
_geom_bond_site_symmetry_2
O1 H1 0.88(2) .
O1 C1 1.3873(11) .
C1 C2 1.3983(15) .
C1 C6 1.3963(15) .
C2 C3 1.3914(13) .
C2 C8 1.5075(14) .
C3 H3 0.994(16) .
C3 C4 1.4016(14) .
C4 C4 1.4910(18) 3_566
C4 C5 1.3982(15) .
C5 H5 0.960(16) .
C5 C6 1.3952(14) .
C6 C7 1.5053(15) .
C7 H7A 1.014(19) .
C7 H7B 0.93(3) .
C7 H7C 0.95(2) .
C8 H8A 0.953(17) .
C8 H8B 0.957(19) .
C8 H8C 0.948(19) .

loop_
_geom_hbond_atom_site_label_D
_geom_hbond_atom_site_label_H
_geom_hbond_atom_site_label_A
_geom_hbond_distance_DH
_geom_hbond_distance_HA
_geom_hbond_distance_DA
_geom_hbond_angle_DHA
_geom_hbond_site_symmetry_A
_geom_hbond_publ_flag
O1 H1 O1 0.88(2) 2.00(2) 2.8210(8) 155.4(17) 2_646 yes

loop_
_geom_torsion_atom_site_label_1
_geom_torsion_atom_site_label_2
_geom_torsion_atom_site_label_3
_geom_torsion_atom_site_label_4
_geom_torsion
_geom_torsion_site_symmetry_1
_geom_torsion_site_symmetry_2
_geom_torsion_site_symmetry_3
_geom_torsion_site_symmetry_4
O1 C1 C2 C3 -177.22(8) . . . .
O1 C1 C2 C8 1.86(15) . . . .
O1 C1 C6 C5 178.25(9) . . . .
O1 C1 C6 C7 -1.24(16) . . . .
C1 C2 C3 C4 -0.79(16) . . . .
C2 C1 C6 C5 0.17(16) . . . .
C2 C1 C6 C7 -179.32(9) . . . .
C2 C3 C4 C4 179.30(11) . . . 3_566
C2 C3 C4 C5 -0.51(16) . . . .
C3 C4 C5 C6 1.73(16) . . . .
C4 C4 C5 C6 -178.08(10) 3_566 . . .
C4 C5 C6 C1 -1.58(16) . . . .
C4 C5 C6 C7 177.92(10) . . . .
C6 C1 C2 C3 0.97(16) . . . .
C6 C1 C2 C8 -179.96(9) . . . .
C8 C2 C3 C4 -179.86(10) . . . .

_cod_database_fobs_code 4039006
